data_4349065
loop_
_publ_author_name
'Leite, S\'ilvia M G'
'Lima, Lu\'is M P'
'Gama, Sofia'
'Mendes, Filipa'
'Orio, Maylis'
'Bento, Isabel'
'Paulo, Ant\'onio'
'Delgado, Rita'
'Iranzo, Olga'

_publ_section_title
;
 Copper(II) Complexes of Phenanthroline and Histidine Containing Ligands:
 Synthesis, Characterization and Evaluation of their DNA Cleavage and
 Cytotoxic Activity.
;
_journal_issue 22
_journal_name_full 'Inorganic chemistry'
_journal_page_first 11801
_journal_page_last 11814
_journal_paper_doi 10.1021/acs.inorgchem.6b01884
_journal_volume 55
_journal_year 2016
_chemical_formula_sum 'C19 H17 Cl Cu N6 O3'
_chemical_formula_weight 476.38
_space_group_crystal_system orthorhombic
_space_group_IT_number 19
_space_group_name_Hall 'P 2ac 2ab'
_space_group_name_H-M_alt 'P 21 21 21'
_atom_sites_solution_hydrogens mixed
_audit_creation_method SHELXL-2016/4
_cell_angle_alpha 90
_cell_angle_beta 90
_cell_angle_gamma 90
_cell_formula_units_Z 4
_cell_length_a 7.5587(5)
_cell_length_b 10.9470(7)
_cell_length_c 23.1518(14)
_cell_measurement_reflns_used 4137
_cell_measurement_temperature 150(2)
_cell_measurement_theta_max 28.25
_cell_measurement_theta_min 1.76
_cell_volume 1915.7(2)
_computing_structure_refinement 'SHELXL-2016/4 (Sheldrick, 2016)'
_diffrn_ambient_temperature 150(2)
_diffrn_measured_fraction_theta_full 0.983
_diffrn_measured_fraction_theta_max 0.966
_diffrn_measurement_device_type 'Bruker AXS-KAPPA APEX II'
_diffrn_radiation_type MoK\a
_diffrn_radiation_wavelength 0.71073
_diffrn_reflns_av_R_equivalents 0.0491
_diffrn_reflns_av_unetI/netI 0.1029
_diffrn_reflns_Laue_measured_fraction_full 0.983
_diffrn_reflns_Laue_measured_fraction_max 0.966
_diffrn_reflns_limit_h_max 6
_diffrn_reflns_limit_h_min -10
_diffrn_reflns_limit_k_max 11
_diffrn_reflns_limit_k_min -14
_diffrn_reflns_limit_l_max 29
_diffrn_reflns_limit_l_min -29
_diffrn_reflns_number 8742
_diffrn_reflns_point_group_measured_fraction_full 0.964
_diffrn_reflns_point_group_measured_fraction_max 0.918
_diffrn_reflns_theta_full 25.242
_diffrn_reflns_theta_max 28.300
_diffrn_reflns_theta_min 3.219
_diffrn_source 'fine-focus sealed tube'
_exptl_absorpt_coefficient_mu 1.316
_exptl_absorpt_correction_T_max 0.7457
_exptl_absorpt_correction_T_min 0.5888
_exptl_absorpt_correction_type multi-scan
_exptl_absorpt_process_details '(SADABS; Sheldrick, 2003)'
_exptl_crystal_colour blue
_exptl_crystal_density_diffrn 1.652
_exptl_crystal_density_method 'not measured'
_exptl_crystal_description 'thin plate'
_exptl_crystal_F_000 972
_refine_diff_density_max 0.433
_refine_diff_density_min -0.342
_refine_diff_density_rms 0.086
_refine_ls_abs_structure_details
;
 Flack x determined using 1055 quotients [(I+)-(I-)]/[(I+)+(I-)]
 (Parsons, Flack and Wagner, Acta Cryst. B69 (2013) 249-259).
;
_refine_ls_abs_structure_Flack 0.026(14)
_refine_ls_extinction_method none
_refine_ls_goodness_of_fit_ref 0.804
_refine_ls_hydrogen_treatment mixed
_refine_ls_matrix_type full
_refine_ls_number_parameters 279
_refine_ls_number_reflns 4367
_refine_ls_number_restraints 2
_refine_ls_restrained_S_all 0.804
_refine_ls_R_factor_all 0.0705
_refine_ls_R_factor_gt 0.0456
_refine_ls_shift/su_max 0.001
_refine_ls_shift/su_mean 0.000
_refine_ls_structure_factor_coef Fsqd
_refine_ls_weighting_details 'w=1/[\s^2^(Fo^2^)+(0.0574P)^2^] where P=(Fo^2^+2Fc^2^)/3'
_refine_ls_weighting_scheme calc
_refine_ls_wR_factor_gt 0.0878
_refine_ls_wR_factor_ref 0.0998
_reflns_Friedel_coverage 0.660
_reflns_Friedel_fraction_full 0.939
_reflns_Friedel_fraction_max 0.853
_reflns_number_gt 3341
_reflns_number_total 4367
_reflns_threshold_expression 'I > 2\s(I)'
_cod_data_source_file ic6b01884_si_001.cif
_cod_data_source_block shelx
_cod_database_code 4349065
_shelx_shelxl_version_number 2016/4
_shelx_space_group_comment
;
The symmetry employed for this shelxl refinement is uniquely defined
by the following loop, which should always be used as a source of
symmetry information in preference to the above space-group names.
They are only intended as comments.
;

loop_
_space_group_symop_operation_xyz
'x, y, z'
'x+1/2, -y+1/2, -z'
'-x, y+1/2, -z+1/2'
'-x+1/2, -y, z+1/2'

loop_
_atom_site_label
_atom_site_type_symbol
_atom_site_fract_x
_atom_site_fract_y
_atom_site_fract_z
_atom_site_U_iso_or_equiv
_atom_site_adp_type
_atom_site_occupancy
_atom_site_site_symmetry_order
_atom_site_calc_flag
_atom_site_refinement_flags_posn
_atom_site_refinement_flags_adp
CU1 Cu 0.14003(9) 0.91700(6) 0.84285(3) 0.01523(17) Uani 1 1 d . .
CL1 Cl 0.45782(17) 0.88752(12) 0.88670(5) 0.0195(3) Uani 1 1 d . .
O1 O 0.1004(5) 1.2662(4) 0.99084(16) 0.0257(10) Uani 1 1 d . .
O1S O 0.1495(9) 1.4660(4) 0.9091(2) 0.0430(12) Uani 1 1 d D .
N3 N 0.0227(6) 0.8559(4) 0.91279(18) 0.0155(10) Uani 1 1 d . .
N4 N 0.0929(5) 1.0943(4) 0.85893(17) 0.0161(9) Uani 1 1 d . .
O2 O 0.1368(6) 1.2876(3) 0.82071(15) 0.0255(9) Uani 1 1 d . .
N1 N 0.2173(6) 0.9916(4) 0.77146(18) 0.0159(10) Uani 1 1 d . .
N2 N 0.1868(6) 0.7583(4) 0.79055(18) 0.0158(10) Uani 1 1 d . .
N5 N 0.2923(6) 1.1261(4) 0.9592(2) 0.0240(11) Uani 1 1 d . .
H5A H 0.368470 1.145197 0.985267 0.029 Uiso 1 1 calc R U
H5B H 0.315726 1.069202 0.934752 0.029 Uiso 1 1 calc R U
C1 C 0.0548(8) 0.7533(5) 0.9418(2) 0.0229(13) Uani 1 1 d . .
H1 H 0.109529 0.684648 0.926295 0.027 Uiso 1 1 calc R U
C2 C -0.0736(7) 0.8771(5) 1.0033(2) 0.0220(13) Uani 1 1 d . .
H2 H -0.122146 0.909007 1.037003 0.026 Uiso 1 1 calc R U
C3 C -0.0592(7) 0.9346(5) 0.9515(2) 0.0179(12) Uani 1 1 d . .
C4 C -0.1274(7) 1.0574(5) 0.9347(2) 0.0195(12) Uani 1 1 d . .
H4A H -0.180902 1.094786 0.968452 0.023 Uiso 1 1 calc R U
H4B H -0.220126 1.046303 0.906230 0.023 Uiso 1 1 calc R U
C5 C 0.0092(7) 1.1461(5) 0.9101(2) 0.0180(12) Uani 1 1 d . .
H5 H -0.054321 1.219818 0.897915 0.022 Uiso 1 1 calc R U
C6 C 0.1458(8) 1.1747(5) 0.8189(2) 0.0187(11) Uani 1 1 d . .
C7 C 0.2210(7) 1.1114(5) 0.7666(2) 0.0179(12) Uani 1 1 d . .
C8 C 0.2764(6) 0.9191(5) 0.7285(2) 0.0163(11) Uani 1 1 d . .
C9 C 0.2643(7) 0.7926(5) 0.7401(2) 0.0171(12) Uani 1 1 d . .
C10 C 0.1726(7) 0.6402(5) 0.8007(2) 0.0207(13) Uani 1 1 d . .
H10 H 0.117240 0.615519 0.834616 0.025 Uiso 1 1 calc R U
C11 C 0.2362(8) 0.5501(5) 0.7633(2) 0.0238(13) Uani 1 1 d . .
H11 H 0.225522 0.467880 0.772878 0.029 Uiso 1 1 calc R U
C12 C 0.3147(7) 0.5842(5) 0.7122(2) 0.0225(12) Uani 1 1 d . .
H12 H 0.357653 0.525375 0.686879 0.027 Uiso 1 1 calc R U
C13 C 0.3295(8) 0.7097(5) 0.6987(2) 0.0203(12) Uani 1 1 d . .
C14 C 0.4025(7) 0.7582(5) 0.6463(2) 0.0253(14) Uani 1 1 d . .
H14 H 0.447780 0.704353 0.618992 0.030 Uiso 1 1 calc R U
C15 C 0.4078(7) 0.8796(6) 0.6351(2) 0.0260(14) Uani 1 1 d . .
H15 H 0.452381 0.906890 0.600008 0.031 Uiso 1 1 calc R U
C16 C 0.3458(8) 0.9663(5) 0.6767(2) 0.0209(12) Uani 1 1 d . .
C17 C 0.3465(8) 1.0952(5) 0.6721(2) 0.0244(12) Uani 1 1 d . .
H17 H 0.388999 1.131534 0.638557 0.029 Uiso 1 1 calc R U
C18 C 0.2856(8) 1.1677(6) 0.7163(2) 0.0243(13) Uani 1 1 d . .
H18 H 0.287009 1.252369 0.712942 0.029 Uiso 1 1 calc R U
C19 C 0.1403(8) 1.1838(5) 0.9567(2) 0.0176(11) Uani 1 1 d . .
N6 N -0.0026(7) 0.7627(4) 0.99620(19) 0.0229(11) Uani 1 1 d . .
H6 H 0.003806 0.706771 1.022218 0.027 Uiso 1 1 calc R U
H1S H 0.105(8) 1.422(6) 0.9329(18) 0.03(2) Uiso 1 1 d D .
H2S H 0.154(12) 1.416(6) 0.8837(19) 0.08(3) Uiso 1 1 d D .

loop_
_atom_site_aniso_label
_atom_site_aniso_U_11
_atom_site_aniso_U_22
_atom_site_aniso_U_33
_atom_site_aniso_U_23
_atom_site_aniso_U_13
_atom_site_aniso_U_12
CU1 0.0207(3) 0.0122(3) 0.0127(3) -0.0001(3) 0.0019(3) -0.0001(3)
CL1 0.0217(7) 0.0194(8) 0.0175(7) 0.0028(5) -0.0008(5) -0.0004(6)
O1 0.028(2) 0.026(2) 0.023(2) -0.0098(18) 0.0022(17) 0.0008(18)
O1S 0.081(4) 0.019(2) 0.030(3) -0.002(2) 0.003(3) -0.001(3)
N3 0.018(2) 0.015(2) 0.013(2) 0.0010(18) 0.0011(19) 0.0024(19)
N4 0.022(2) 0.010(2) 0.016(2) 0.0006(17) 0.0011(16) 0.0021(19)
O2 0.037(2) 0.0130(19) 0.027(2) 0.0001(15) 0.002(2) -0.001(2)
N1 0.018(2) 0.016(2) 0.014(2) -0.0004(18) -0.0023(18) 0.000(2)
N2 0.018(3) 0.015(2) 0.014(2) -0.0022(18) -0.0036(18) -0.0002(19)
N5 0.025(3) 0.023(3) 0.024(3) -0.011(2) -0.005(2) 0.001(2)
C1 0.023(3) 0.022(3) 0.023(3) 0.003(2) 0.003(2) 0.000(3)
C2 0.025(3) 0.023(3) 0.018(3) -0.005(2) 0.005(2) -0.003(2)
C3 0.016(3) 0.016(3) 0.022(3) -0.003(2) 0.000(2) -0.003(2)
C4 0.018(3) 0.018(3) 0.022(3) -0.002(2) -0.002(2) -0.003(3)
C5 0.016(3) 0.017(3) 0.021(3) -0.006(2) -0.002(2) 0.002(2)
C6 0.025(3) 0.013(3) 0.018(3) -0.001(2) -0.009(3) 0.001(3)
C7 0.018(3) 0.016(3) 0.021(3) 0.005(2) -0.004(2) -0.003(2)
C8 0.016(3) 0.022(3) 0.011(2) -0.001(2) -0.002(2) -0.003(3)
C9 0.017(3) 0.022(3) 0.012(3) -0.002(2) -0.001(2) -0.001(2)
C10 0.024(3) 0.018(3) 0.020(3) -0.002(2) -0.004(2) 0.000(2)
C11 0.029(3) 0.015(3) 0.027(3) 0.001(2) -0.004(3) 0.002(3)
C12 0.023(3) 0.021(3) 0.023(3) -0.009(3) -0.005(2) 0.003(3)
C13 0.022(3) 0.024(3) 0.015(3) -0.007(2) -0.004(2) 0.000(2)
C14 0.027(3) 0.028(3) 0.020(3) -0.009(2) 0.002(2) -0.005(3)
C15 0.024(3) 0.040(4) 0.015(3) -0.004(2) 0.003(2) -0.010(3)
C16 0.021(3) 0.023(3) 0.019(3) 0.000(2) -0.003(2) -0.006(3)
C17 0.031(3) 0.024(3) 0.018(3) 0.007(2) 0.005(2) -0.007(3)
C18 0.030(3) 0.021(3) 0.022(3) 0.004(2) 0.000(3) -0.005(3)
C19 0.018(3) 0.014(3) 0.020(3) 0.001(2) 0.001(3) 0.000(3)
N6 0.028(3) 0.022(3) 0.019(3) 0.010(2) 0.007(2) 0.003(2)

loop_
_atom_type_symbol
_atom_type_description
_atom_type_scat_dispersion_real
_atom_type_scat_dispersion_imag
_atom_type_scat_source
C C 0.0033 0.0016 'International Tables Vol C Tables 4.2.6.8 and 6.1.1.4'
H H 0.0000 0.0000 'International Tables Vol C Tables 4.2.6.8 and 6.1.1.4'
N N 0.0061 0.0033 'International Tables Vol C Tables 4.2.6.8 and 6.1.1.4'
O O 0.0106 0.0060 'International Tables Vol C Tables 4.2.6.8 and 6.1.1.4'
Cl Cl 0.1484 0.1585 'International Tables Vol C Tables 4.2.6.8 and 6.1.1.4'
Cu Cu 0.3201 1.2651 'International Tables Vol C Tables 4.2.6.8 and 6.1.1.4'

loop_
_geom_angle_atom_site_label_1
_geom_angle_atom_site_label_2
_geom_angle_atom_site_label_3
_geom_angle
N1 CU1 N3 170.08(19)
N1 CU1 N4 78.68(18)
N3 CU1 N4 95.53(17)
N1 CU1 N2 79.06(18)
N3 CU1 N2 105.28(17)
N4 CU1 N2 156.34(16)
N1 CU1 CL1 96.08(13)
N3 CU1 CL1 92.99(13)
N4 CU1 CL1 102.07(12)
N2 CU1 CL1 88.16(12)
H1S O1S H2S 96(5)
C1 N3 C3 106.2(4)
C1 N3 CU1 128.4(4)
C3 N3 CU1 121.5(4)
C6 N4 C5 115.8(4)
C6 N4 CU1 117.0(3)
C5 N4 CU1 127.2(3)
C7 N1 C8 121.0(5)
C7 N1 CU1 120.0(4)
C8 N1 CU1 118.8(4)
C10 N2 C9 117.3(5)
C10 N2 CU1 132.8(4)
C9 N2 CU1 109.4(3)
C19 N5 H5A 120.0
C19 N5 H5B 120.0
H5A N5 H5B 120.0
N3 C1 N6 110.6(5)
N3 C1 H1 124.7
N6 C1 H1 124.7
C3 C2 N6 106.6(5)
C3 C2 H2 126.7
N6 C2 H2 126.7
C2 C3 N3 108.5(5)
C2 C3 C4 128.3(5)
N3 C3 C4 123.0(5)
C3 C4 C5 115.9(5)
C3 C4 H4A 108.3
C5 C4 H4A 108.3
C3 C4 H4B 108.3
C5 C4 H4B 108.3
H4A C4 H4B 107.4
N4 C5 C19 113.5(4)
N4 C5 C4 110.4(4)
C19 C5 C4 110.3(4)
N4 C5 H5 107.4
C19 C5 H5 107.4
C4 C5 H5 107.4
O2 C6 N4 128.0(5)
O2 C6 C7 120.5(5)
N4 C6 C7 111.5(4)
N1 C7 C18 121.0(5)
N1 C7 C6 112.4(5)
C18 C7 C6 126.5(5)
N1 C8 C16 122.4(5)
N1 C8 C9 114.4(5)
C16 C8 C9 123.1(5)
N2 C9 C13 123.9(5)
N2 C9 C8 117.6(5)
C13 C9 C8 118.5(5)
N2 C10 C11 123.6(5)
N2 C10 H10 118.2
C11 C10 H10 118.2
C12 C11 C10 119.3(5)
C12 C11 H11 120.4
C10 C11 H11 120.4
C11 C12 C13 119.3(5)
C11 C12 H12 120.4
C13 C12 H12 120.4
C9 C13 C12 116.5(5)
C9 C13 C14 118.1(5)
C12 C13 C14 125.3(5)
C15 C14 C13 122.4(5)
C15 C14 H14 118.8
C13 C14 H14 118.8
C14 C15 C16 120.9(5)
C14 C15 H15 119.6
C16 C15 H15 119.6
C8 C16 C17 115.6(5)
C8 C16 C15 116.8(5)
C17 C16 C15 127.6(5)
C18 C17 C16 121.3(5)
C18 C17 H17 119.4
C16 C17 H17 119.4
C17 C18 C7 118.7(5)
C17 C18 H18 120.7
C7 C18 H18 120.7
O1 C19 N5 122.4(5)
O1 C19 C5 119.5(5)
N5 C19 C5 118.1(5)
C1 N6 C2 108.0(5)
C1 N6 H6 126.0
C2 N6 H6 126.0

loop_
_geom_bond_atom_site_label_1
_geom_bond_atom_site_label_2
_geom_bond_distance
CU1 N1 1.934(4)
CU1 N3 1.964(4)
CU1 N4 2.008(4)
CU1 N2 2.147(4)
CU1 CL1 2.6278(15)
O1 C19 1.237(6)
O1S H1S 0.80(3)
O1S H2S 0.81(4)
N3 C1 1.330(7)
N3 C3 1.390(6)
N4 C6 1.340(7)
N4 C5 1.458(6)
O2 C6 1.239(6)
N1 C7 1.316(7)
N1 C8 1.349(7)
N2 C10 1.318(7)
N2 C9 1.359(6)
N5 C19 1.312(7)
N5 H5A 0.8600
N5 H5B 0.8600
C1 N6 1.337(7)
C1 H1 0.9300
C2 C3 1.359(7)
C2 N6 1.373(7)
C2 H2 0.9300
C3 C4 1.491(7)
C4 C5 1.528(8)
C4 H4A 0.9700
C4 H4B 0.9700
C5 C19 1.522(7)
C5 H5 0.9800
C6 C7 1.506(7)
C7 C18 1.405(8)
C8 C16 1.406(7)
C8 C9 1.415(8)
C9 C13 1.409(7)
C10 C11 1.398(8)
C10 H10 0.9300
C11 C12 1.375(8)
C11 H11 0.9300
C12 C13 1.413(8)
C12 H12 0.9300
C13 C14 1.435(8)
C14 C15 1.354(8)
C14 H14 0.9300
C15 C16 1.431(8)
C15 H15 0.9300
C16 C17 1.415(8)
C17 C18 1.374(8)
C17 H17 0.9300
C18 H18 0.9300
N6 H6 0.8600
